data_7207319
loop_
_publ_author_name
'Spencer, Elinor C.'
'Ross, Nancy L.'
'Angel, Ross J.'

_publ_section_title
;
 The high pressure behaviour of the 3D copper carbonate framework
 {[Cu(CO3)2](CH6N3)2}n
;
_journal_issue 5
_journal_name_full 'Journal of Materials Chemistry'
_journal_page_first 2074
_journal_paper_doi 10.1039/c2jm15206a
_journal_volume 22
_journal_year 2012
_chemical_formula_moiety 'C2 Cu O6, 2(C H6 N3)'
_chemical_formula_sum 'C4 H12 Cu N6 O6'
_chemical_formula_weight 303.74
_chemical_name_systematic
;
?
;
_space_group_IT_number 118
_symmetry_cell_setting tetragonal
_symmetry_space_group_name_Hall 'P -4 -2n'
_symmetry_space_group_name_H-M 'P -4 n 2'
_atom_sites_solution_hydrogens geom
_atom_sites_solution_primary direct
_atom_sites_solution_secondary difmap
_audit_creation_method SHELXL-97
_cell_angle_alpha 90.00
_cell_angle_beta 90.00
_cell_angle_gamma 90.00
_cell_formula_units_Z 4
_cell_length_a 9.05820(10)
_cell_length_b 9.05820(10)
_cell_length_c 12.5660(2)
_cell_measurement_reflns_used 6476
_cell_measurement_temperature 298(2)
_cell_measurement_theta_max 30.000
_cell_measurement_theta_min 3.168
_cell_volume 1031.05(2)
_computing_cell_refinement
;
CrysAlisPro, Agilent Technologies,
Version 1.171.32.15 (release 10-01-2008 CrysAlis171 .NET)
(compiled Jan 20 2011,15:58:25)
;
_computing_data_collection
;
CrysAlisPro, Oxford Diffraction Ltd.,
Version 1.171.33.58 (release 29-01-2010 CrysAlis171 .NET)
(compiled Jan 29 2010,16:49:25)
;
_computing_data_reduction
;
CrysAlisPro, Agilent Technologies,
Version 1.171.34.49 (release 20-01-2011 CrysAlis171 .NET)
(compiled Jan 20 2011,15:58:25)
;
_computing_molecular_graphics
;
CrystalMaker V.2.0.6, CrystalMaker Software Ltd.'
;
_computing_structure_refinement
;
shelxl-97 (G.M.Sheldrick, 2008, Acta Cryst., A64,112)
WinGX (L.J Farrugia, 1999, J. Appl. Cryst., 32, 837)
;
_diffrn_ambient_temperature 298(2)
_diffrn_detector_area_resol_mean 16.0355
_diffrn_measured_fraction_theta_full 0.994
_diffrn_measured_fraction_theta_max 0.994
_diffrn_measurement_device
;
\k-geometry diffractometer,Gemini, Oxford Diffraction Ltd.,
;
_diffrn_measurement_device_type 'Oxford Diffraction Sapphire 3 CCD'
_diffrn_measurement_method 'phi and omega scans'
_diffrn_radiation_monochromator graphite
_diffrn_radiation_source 'fine-focus sealed tube'
_diffrn_radiation_type MoK\a
_diffrn_radiation_wavelength 0.71073
_diffrn_reflns_av_R_equivalents 0.0436
_diffrn_reflns_av_sigmaI/netI 0.0181
_diffrn_reflns_limit_h_max 10
_diffrn_reflns_limit_h_min -10
_diffrn_reflns_limit_k_max 10
_diffrn_reflns_limit_k_min -10
_diffrn_reflns_limit_l_max 14
_diffrn_reflns_limit_l_min -14
_diffrn_reflns_number 9076
_diffrn_reflns_theta_full 24.99
_diffrn_reflns_theta_max 24.99
_diffrn_reflns_theta_min 3.18
_diffrn_source_current 40
_diffrn_source_voltage 50
_diffrn_standards_decay_% <2%
_diffrn_standards_interval_count 50
_diffrn_standards_number 2
_exptl_absorpt_coefficient_mu 2.152
_exptl_absorpt_correction_T_max 0.817
_exptl_absorpt_correction_T_min 0.600
_exptl_absorpt_correction_type analytical
_exptl_absorpt_process_details
;
CrysAlis RED, Oxford Diffraction Ltd.,
Version 1.171.32.15 (release 10-01-2008 CrysAlis171 .NET)
(compiled Jan 10 2008,16:37:18)
Analytical numeric absorption correction using a multifaceted crystal
model based on expressions derived by R.C. Clark & J.S. Reid.
(Clark, R. C. & Reid, J. S. (1995). Acta Cryst. A51, 887-897)
;
_exptl_crystal_colour Blue
_exptl_crystal_density_diffrn 1.957
_exptl_crystal_density_meas ?
_exptl_crystal_density_method 'not measured'
_exptl_crystal_description Fragment
_exptl_crystal_F_000 620
_exptl_crystal_size_max 0.3413
_exptl_crystal_size_mid 0.2827
_exptl_crystal_size_min 0.1093
_refine_diff_density_max 0.439
_refine_diff_density_min -0.381
_refine_diff_density_rms 0.069
_refine_ls_abs_structure_details 'Flack H D (1983), Acta Cryst. A39, 876-881'
_refine_ls_abs_structure_Flack 0.99(5)
_refine_ls_extinction_coef 0.038(4)
_refine_ls_extinction_expression Fc^*^=kFc[1+0.001xFc^2^\l^3^/sin(2\q)]^-1/4^
_refine_ls_extinction_method SHELXL
_refine_ls_goodness_of_fit_ref 1.160
_refine_ls_hydrogen_treatment constr
_refine_ls_matrix_type full
_refine_ls_number_parameters 79
_refine_ls_number_reflns 913
_refine_ls_number_restraints 0
_refine_ls_restrained_S_all 1.160
_refine_ls_R_factor_all 0.0342
_refine_ls_R_factor_gt 0.0330
_refine_ls_shift/su_max 0.000
_refine_ls_shift/su_mean 0.000
_refine_ls_structure_factor_coef Fsqd
_refine_ls_weighting_details 'calc w=1/[\s^2^(Fo^2^)+(0.0718P)^2^+0.0684P] where P=(Fo^2^+2Fc^2^)/3'
_refine_ls_weighting_scheme calc
_refine_ls_wR_factor_gt 0.0973
_refine_ls_wR_factor_ref 0.0980
_reflns_number_gt 867
_reflns_number_total 913
_reflns_threshold_expression >2sigma(I)
_cod_data_source_file c2jm15206a.txt
_cod_data_source_block Cmpd_1_Ambient_Conditions
_cod_depositor_comments
;
The following automatic conversions were performed:

'_symmetry_cell_setting' value 'Tetragonal' changed to 'tetragonal'
according to /home/saulius/struct/CIF-dictionaries/cif_core.dic
dictionary named 'cif_core.dic' version 2.4.1 from 2010-06-29.

Automatic conversion script
Id: cif_fix_values 1715 2011-07-08 13:25:40Z adriana 

The following automatic conversions were performed:

'_exptl_crystal_density_meas' value 'Not measured' was changed to '?'
- the value is perceived as not measured.

Automatic conversion script
Id: cif_fix_values 3008 2015-01-20 13:52:24Z robertas 
;
_cod_original_sg_symbol_H-M P-4n2
_cod_database_code 7207319

loop_
_symmetry_equiv_pos_as_xyz
'x, y, z'
'-x, -y, z'
'y, -x, -z'
'-y, x, -z'
'x+1/2, -y+1/2, z+1/2'
'-x+1/2, y+1/2, z+1/2'
'y+1/2, x+1/2, -z+1/2'
'-y+1/2, -x+1/2, -z+1/2'

loop_
_atom_site_label
_atom_site_type_symbol
_atom_site_fract_x
_atom_site_fract_y
_atom_site_fract_z
_atom_site_U_iso_or_equiv
_atom_site_adp_type
_atom_site_occupancy
_atom_site_symmetry_multiplicity
_atom_site_calc_flag
_atom_site_refinement_flags
Cu1 Cu 1.0000 0.5000 0.2500 0.0138(3) Uani 1 4 d S
Cu2 Cu 0.5000 0.5000 0.0000 0.0151(3) Uani 1 4 d S
C1 C 0.7576(4) 0.5417(3) 0.1202(4) 0.0183(7) Uani 1 1 d .
O1 O 0.8856(2) 0.5980(3) 0.13789(17) 0.0253(6) Uani 1 1 d .
O2 O 0.6851(2) 0.5968(2) 0.03874(17) 0.0237(5) Uani 1 1 d .
O3 O 0.7032(3) 0.4404(3) 0.17585(18) 0.0310(6) Uani 1 1 d .
C2 C 0.5054(3) 0.7489(7) 0.3796(5) 0.0256(8) Uani 1 1 d .
N1 N 0.5822(4) 0.6750(4) 0.3080(3) 0.0453(9) Uani 1 1 d .
H1A H 0.5379 0.6334 0.2554 0.054 Uiso 1 1 calc R
H1B H 0.6765 0.6685 0.3139 0.054 Uiso 1 1 calc R
N2 N 0.3623(3) 0.7583(4) 0.3699(2) 0.0426(9) Uani 1 1 d .
H2A H 0.3126 0.8138 0.4124 0.051 Uiso 1 1 calc R
H2B H 0.3176 0.7091 0.3211 0.051 Uiso 1 1 calc R
N3 N 0.5748(3) 0.8239(4) 0.4541(3) 0.0400(9) Uani 1 1 d .
H3A H 0.5258 0.8795 0.4968 0.048 Uiso 1 1 calc R
H3B H 0.6691 0.8172 0.4600 0.048 Uiso 1 1 calc R

loop_
_atom_site_aniso_label
_atom_site_aniso_U_11
_atom_site_aniso_U_22
_atom_site_aniso_U_33
_atom_site_aniso_U_23
_atom_site_aniso_U_13
_atom_site_aniso_U_12
Cu1 0.0143(4) 0.0143(4) 0.0126(5) 0.000 0.000 0.0003(2)
Cu2 0.0134(4) 0.0134(4) 0.0186(5) 0.000 0.000 0.000
C1 0.0193(17) 0.0153(14) 0.0202(16) -0.015(2) 0.0012(12) -0.0012(19)
O1 0.0201(13) 0.0320(13) 0.0238(10) 0.0029(10) -0.0049(9) 0.0014(9)
O2 0.0211(13) 0.0231(12) 0.0268(12) 0.0032(9) -0.0077(9) -0.0008(9)
O3 0.0443(15) 0.0234(14) 0.0253(12) 0.0020(12) 0.0021(12) -0.0032(11)
C2 0.0188(17) 0.032(2) 0.0264(19) -0.0026(16) 0.0017(13) 0.0001(11)
N1 0.035(2) 0.049(2) 0.052(2) -0.0279(17) 0.0104(16) -0.0043(14)
N2 0.0246(16) 0.066(2) 0.0376(17) -0.0140(17) -0.0032(16) 0.0041(14)
N3 0.0229(16) 0.057(2) 0.0397(18) -0.0224(17) -0.0012(14) 0.0025(13)

loop_
_atom_type_symbol
_atom_type_description
_atom_type_scat_dispersion_real
_atom_type_scat_dispersion_imag
_atom_type_scat_source
C C 0.0033 0.0016 'International Tables Vol C Tables 4.2.6.8 and 6.1.1.4'
H H 0.0000 0.0000 'International Tables Vol C Tables 4.2.6.8 and 6.1.1.4'
N N 0.0061 0.0033 'International Tables Vol C Tables 4.2.6.8 and 6.1.1.4'
O O 0.0106 0.0060 'International Tables Vol C Tables 4.2.6.8 and 6.1.1.4'
Cu Cu 0.3201 1.2651 'International Tables Vol C Tables 4.2.6.8 and 6.1.1.4'

loop_
_geom_angle_atom_site_label_1
_geom_angle_atom_site_label_2
_geom_angle_atom_site_label_3
_geom_angle
_geom_angle_site_symmetry_1
_geom_angle_site_symmetry_3
O1 Cu1 O1 88.16(12) 2_765 .
O1 Cu1 O1 173.87(14) 2_765 8_665
O1 Cu1 O1 92.17(13) . 8_665
O1 Cu1 O1 92.17(13) 2_765 7_545
O1 Cu1 O1 173.87(14) . 7_545
O1 Cu1 O1 88.16(12) 8_665 7_545
O2 Cu2 O2 151.14(13) . 2_665
O2 Cu2 O2 93.56(3) . 4_655
O2 Cu2 O2 93.56(3) 2_665 4_655
O2 Cu2 O2 93.56(3) . 3_565
O2 Cu2 O2 93.56(3) 2_665 3_565
O2 Cu2 O2 151.14(13) 4_655 3_565
O3 C1 O1 123.2(3) . .
O3 C1 O2 121.0(3) . .
O1 C1 O2 115.8(3) . .
C1 O1 Cu1 114.9(2) . .
C1 O2 Cu2 116.9(2) . .
N2 C2 N3 120.4(5) . .
N2 C2 N1 119.6(6) . .
N3 C2 N1 119.6(3) . .
C2 N1 H1A 120.0 . .
C2 N1 H1B 120.0 . .
H1A N1 H1B 120.0 . .
C2 N2 H2A 120.0 . .
C2 N2 H2B 120.0 . .
H2A N2 H2B 120.0 . .
C2 N3 H3A 120.0 . .
C2 N3 H3B 120.0 . .
H3A N3 H3B 120.0 . .

loop_
_geom_bond_atom_site_label_1
_geom_bond_atom_site_label_2
_geom_bond_distance
_geom_bond_site_symmetry_2
Cu1 O1 1.961(2) 2_765
Cu1 O1 1.961(2) .
Cu1 O1 1.961(2) 8_665
Cu1 O1 1.961(2) 7_545
Cu2 O2 1.954(2) .
Cu2 O2 1.954(2) 2_665
Cu2 O2 1.954(2) 4_655
Cu2 O2 1.954(2) 3_565
C1 O3 1.254(5) .
C1 O1 1.286(4) .
C1 O2 1.315(5) .
C2 N2 1.305(4) .
C2 N3 1.317(7) .
C2 N1 1.319(7) .
N1 H1A 0.8600 .
N1 H1B 0.8600 .
N2 H2A 0.8600 .
N2 H2B 0.8600 .
N3 H3A 0.8600 .
N3 H3B 0.8600 .

loop_
_geom_hbond_atom_site_label_D
_geom_hbond_atom_site_label_H
_geom_hbond_atom_site_label_A
_geom_hbond_distance_DH
_geom_hbond_distance_HA
_geom_hbond_distance_DA
_geom_hbond_angle_DHA
_geom_hbond_site_symmetry_A
N1 H1B O1 0.86 2.19 3.026(4) 165.5 8_665
N2 H2B O3 0.86 2.28 3.089(4) 156.7 2_665
N2 H2A O2 0.86 2.12 2.966(4) 166.2 5_465
N3 H3B O2 0.86 2.12 2.978(4) 174.3 8_665
N3 H3A O1 0.86 2.19 2.961(4) 149.2 5_465

loop_
_geom_torsion_atom_site_label_1
_geom_torsion_atom_site_label_2
_geom_torsion_atom_site_label_3
_geom_torsion_atom_site_label_4
_geom_torsion
_geom_torsion_site_symmetry_1
O3 C1 O1 Cu1 6.0(5) .
O2 C1 O1 Cu1 -173.8(2) .
O1 Cu1 O1 C1 101.9(2) 2_765
O1 Cu1 O1 C1 -84.3(2) 8_665
O1 Cu1 O1 C1 8.7(2) 7_545
O3 C1 O2 Cu2 -6.2(5) .
O1 C1 O2 Cu2 173.6(2) .
O2 Cu2 O2 C1 39.5(2) 2_665
O2 Cu2 O2 C1 143.5(3) 4_655
O2 Cu2 O2 C1 -64.5(2) 3_565
